data_7160200
loop_
_publ_author_name
'Panda, Tarun K.'
'Devadkar , Ajitaro'
'Paul, Ishita'
'Dey, Soumyadip'
'Sau, Abhijit'

_publ_section_title
;
 Facile access to trifluoromethyl propargyl alcohol by metal free transfer
 hydrogenation and cyanation of alkynyl Ketone
;
_journal_name_full 'Organic &amp; Biomolecular Chemistry'
_journal_paper_doi 10.1039/D4OB00844H
_journal_year 2024
_chemical_formula_moiety 'C17 H15 F3 N2 O'
_chemical_formula_sum 'C17 H15 F3 N2 O'
_chemical_formula_weight 320.31
_space_group_crystal_system monoclinic
_space_group_IT_number 14
_space_group_name_Hall '-P 2ybc'
_space_group_name_H-M_alt 'P 1 21/c 1'
_atom_sites_solution_hydrogens geom
_audit_creation_method SHELXL-2018/3
_audit_update_record
;
2024-04-21 deposited with the CCDC.	2024-11-01 downloaded from the CCDC.
;
_cell_angle_alpha 90
_cell_angle_beta 94.244(2)
_cell_angle_gamma 90
_cell_formula_units_Z 4
_cell_length_a 5.2957(3)
_cell_length_b 16.3601(12)
_cell_length_c 18.4809(13)
_cell_measurement_reflns_used 25874
_cell_measurement_temperature 139(2)
_cell_measurement_theta_max 27.184
_cell_measurement_theta_min 2.490
_cell_volume 1596.76(19)
_computing_cell_refinement 'SAINT V8.38A (Bruker, 2018)'
_computing_data_collection 'SAINT V8.38A (Bruker, 2018)'
_computing_data_reduction 'SAINT V8.38A (Bruker, 2018)'
_computing_molecular_graphics 'Olex2 1.3 (Dolomanov et al., 2009)'
_computing_publication_material 'ORTEP III and WINGX'
_computing_structure_refinement 'SHELXL-2018/3 (Sheldrick, 2018)'
_computing_structure_solution 'SHELXT 2018/2 (Sheldrick, 2018)'
_diffrn_ambient_temperature 139(2)
_diffrn_measured_fraction_theta_full 0.999
_diffrn_measured_fraction_theta_max 0.997
_diffrn_measurement_device_type 'Bruker APEX-II CCD'
_diffrn_measurement_method '\f and \w scans'
_diffrn_radiation_type MoK\a
_diffrn_radiation_wavelength 0.71073
_diffrn_reflns_av_R_equivalents 0.0496
_diffrn_reflns_av_unetI/netI 0.0306
_diffrn_reflns_Laue_measured_fraction_full 0.999
_diffrn_reflns_Laue_measured_fraction_max 0.997
_diffrn_reflns_limit_h_max 6
_diffrn_reflns_limit_h_min -6
_diffrn_reflns_limit_k_max 20
_diffrn_reflns_limit_k_min -21
_diffrn_reflns_limit_l_max 23
_diffrn_reflns_limit_l_min -21
_diffrn_reflns_number 25874
_diffrn_reflns_point_group_measured_fraction_full 0.999
_diffrn_reflns_point_group_measured_fraction_max 0.997
_diffrn_reflns_theta_full 25.242
_diffrn_reflns_theta_max 27.184
_diffrn_reflns_theta_min 2.490
_exptl_absorpt_coefficient_mu 0.108
_exptl_absorpt_correction_T_max 0.986
_exptl_absorpt_correction_T_min 0.981
_exptl_absorpt_correction_type multi-scan
_exptl_crystal_colour colorless
_exptl_crystal_density_diffrn 1.332
_exptl_crystal_description block
_exptl_crystal_F_000 664
_exptl_crystal_size_max 0.18
_exptl_crystal_size_mid 0.16
_exptl_crystal_size_min 0.13
_refine_diff_density_max 0.368
_refine_diff_density_min -0.339
_refine_diff_density_rms 0.044
_refine_ls_extinction_method none
_refine_ls_goodness_of_fit_ref 1.046
_refine_ls_hydrogen_treatment constr
_refine_ls_matrix_type full
_refine_ls_number_parameters 209
_refine_ls_number_reflns 3538
_refine_ls_number_restraints 0
_refine_ls_restrained_S_all 1.046
_refine_ls_R_factor_all 0.0764
_refine_ls_R_factor_gt 0.0559
_refine_ls_shift/su_max 0.000
_refine_ls_shift/su_mean 0.000
_refine_ls_structure_factor_coef Fsqd
_refine_ls_weighting_details 'w=1/[\s^2^(Fo^2^)+(0.0674P)^2^+0.5569P] where P=(Fo^2^+2Fc^2^)/3'
_refine_ls_weighting_scheme calc
_refine_ls_wR_factor_gt 0.1432
_refine_ls_wR_factor_ref 0.1588
_reflns_Friedel_coverage 0.000
_reflns_number_gt 2590
_reflns_number_total 3538
_reflns_threshold_expression 'I > 2\s(I)'
_cod_data_source_file d4ob00844h2.cif
_cod_data_source_block shelx_6a
_cod_original_sg_symbol_H-M 'P 21/c'
_cod_database_code 7160200
_shelx_shelxl_version_number 2018/3
_shelx_space_group_comment
;
The symmetry employed for this shelxl refinement is uniquely defined
by the following loop, which should always be used as a source of
symmetry information in preference to the above space-group names.
They are only intended as comments.
;

loop_
_space_group_symop_operation_xyz
'x, y, z'
'-x, y+1/2, -z+1/2'
'-x, -y, -z'
'x, -y-1/2, z-1/2'

loop_
_atom_site_label
_atom_site_type_symbol
_atom_site_fract_x
_atom_site_fract_y
_atom_site_fract_z
_atom_site_U_iso_or_equiv
_atom_site_adp_type
_atom_site_occupancy
_atom_site_site_symmetry_order
_atom_site_calc_flag
_atom_site_refinement_flags_posn
_atom_site_refinement_flags_adp
_atom_site_refinement_flags_occupancy
_atom_site_disorder_assembly
_atom_site_disorder_group
O1 O -0.1203(3) 0.00356(10) 0.37050(9) 0.0788(5) Uani 1 1 d . . . . .
F1 F 0.5580(6) 0.47777(13) 0.34942(13) 0.1892(15) Uani 1 1 d . . . . .
F2 F 0.9444(5) 0.46540(16) 0.37465(17) 0.1850(13) Uani 1 1 d . . . . .
F3 F 0.7289(5) 0.51886(10) 0.44834(12) 0.1324(8) Uani 1 1 d . . . . .
N1 N 0.4951(3) 0.26726(9) 0.45626(8) 0.0489(4) Uani 1 1 d . . . . .
N2 N 0.4928(3) 0.33560(9) 0.41441(8) 0.0519(4) Uani 1 1 d . . . . .
C1 C 0.6859(4) 0.37895(12) 0.43427(10) 0.0538(5) Uani 1 1 d . . . . .
C2 C 0.7220(6) 0.45930(16) 0.40039(15) 0.0850(8) Uani 1 1 d . . . . .
C3 C 0.8555(4) 0.34353(12) 0.49404(11) 0.0547(5) Uani 1 1 d . . . . .
H3A H 0.856972 0.377303 0.538515 0.066 Uiso 1 1 calc R U . . .
H3B H 1.030886 0.337417 0.479596 0.066 Uiso 1 1 calc R U . . .
C4 C 0.7300(3) 0.25951(11) 0.50483(10) 0.0462(4) Uani 1 1 d . . . . .
H4 H 0.838876 0.215240 0.486566 0.055 Uiso 1 1 calc R U . . .
C5 C 0.6819(3) 0.24304(11) 0.58272(9) 0.0456(4) Uani 1 1 d . . . . .
C6 C 0.8283(4) 0.18643(13) 0.62252(11) 0.0606(5) Uani 1 1 d . . . . .
H6 H 0.954496 0.156337 0.600033 0.073 Uiso 1 1 calc R U . . .
C7 C 0.7914(5) 0.17354(17) 0.69514(13) 0.0788(7) Uani 1 1 d . . . . .
H7 H 0.893538 0.134888 0.722178 0.095 Uiso 1 1 calc R U . . .
C8 C 0.6099(5) 0.21575(18) 0.72816(13) 0.0813(7) Uani 1 1 d . . . . .
H8 H 0.585918 0.206589 0.777946 0.098 Uiso 1 1 calc R U . . .
C9 C 0.4630(5) 0.27119(18) 0.68933(13) 0.0816(7) Uani 1 1 d . . . . .
H9 H 0.335668 0.300337 0.712175 0.098 Uiso 1 1 calc R U . . .
C10 C 0.4981(4) 0.28539(15) 0.61663(12) 0.0661(6) Uani 1 1 d . . . . .
H10 H 0.395338 0.324347 0.590127 0.079 Uiso 1 1 calc R U . . .
C11 C 0.3437(3) 0.20041(11) 0.43141(9) 0.0441(4) Uani 1 1 d . . . . .
C12 C 0.3606(4) 0.12626(12) 0.46777(10) 0.0531(5) Uani 1 1 d . . . . .
H12 H 0.480330 0.119524 0.508220 0.064 Uiso 1 1 calc R U . . .
C13 C 0.2041(4) 0.06212(12) 0.44540(11) 0.0589(5) Uani 1 1 d . . . . .
H13 H 0.217666 0.011544 0.470642 0.071 Uiso 1 1 calc R U . . .
C14 C 0.0285(4) 0.07042(12) 0.38705(11) 0.0550(5) Uani 1 1 d . . . . .
C15 C 0.0116(4) 0.14402(12) 0.35034(10) 0.0542(5) Uani 1 1 d . . . . .
H15 H -0.108590 0.150438 0.309966 0.065 Uiso 1 1 calc R U . . .
C16 C 0.1689(3) 0.20848(12) 0.37210(10) 0.0495(4) Uani 1 1 d . . . . .
H16 H 0.157020 0.258659 0.346202 0.059 Uiso 1 1 calc R U . . .
C17 C -0.3035(5) 0.00984(18) 0.31072(16) 0.0938(9) Uani 1 1 d . . . . .
H17A H -0.421436 0.054329 0.319423 0.141 Uiso 1 1 calc R U . . .
H17B H -0.397185 -0.041703 0.304987 0.141 Uiso 1 1 calc R U . . .
H17C H -0.218530 0.021221 0.266477 0.141 Uiso 1 1 calc R U . . .

loop_
_atom_site_aniso_label
_atom_site_aniso_U_11
_atom_site_aniso_U_22
_atom_site_aniso_U_33
_atom_site_aniso_U_23
_atom_site_aniso_U_13
_atom_site_aniso_U_12
O1 0.0798(10) 0.0590(9) 0.0938(12) -0.0042(8) -0.0198(9) -0.0229(8)
F1 0.256(3) 0.1112(15) 0.177(2) 0.0906(15) -0.137(2) -0.0897(17)
F2 0.178(2) 0.145(2) 0.243(3) 0.090(2) 0.090(2) -0.0315(17)
F3 0.197(2) 0.0539(9) 0.1417(16) 0.0001(10) -0.0224(15) -0.0278(11)
N1 0.0520(8) 0.0451(8) 0.0480(8) 0.0048(6) -0.0064(7) -0.0085(6)
N2 0.0634(10) 0.0446(8) 0.0468(8) 0.0020(7) -0.0028(7) -0.0055(7)
C1 0.0639(12) 0.0473(10) 0.0498(10) -0.0002(8) 0.0013(9) -0.0110(8)
C2 0.107(2) 0.0633(15) 0.0806(16) 0.0151(13) -0.0204(15) -0.0339(14)
C3 0.0501(10) 0.0555(11) 0.0582(11) -0.0004(9) 0.0014(8) -0.0097(8)
C4 0.0427(9) 0.0469(9) 0.0486(10) -0.0019(8) 0.0008(7) -0.0017(7)
C5 0.0442(9) 0.0474(9) 0.0444(9) -0.0049(7) -0.0017(7) -0.0072(7)
C6 0.0608(12) 0.0611(12) 0.0588(12) 0.0043(9) -0.0029(9) 0.0016(9)
C7 0.0978(18) 0.0784(16) 0.0579(13) 0.0167(12) -0.0107(13) -0.0057(14)
C8 0.1020(19) 0.0961(19) 0.0454(12) 0.0004(12) 0.0028(12) -0.0242(16)
C9 0.0882(17) 0.0997(19) 0.0595(14) -0.0138(13) 0.0221(13) 0.0006(15)
C10 0.0658(13) 0.0770(14) 0.0554(12) -0.0045(10) 0.0049(10) 0.0108(11)
C11 0.0444(9) 0.0464(9) 0.0416(9) -0.0030(7) 0.0042(7) -0.0034(7)
C12 0.0525(10) 0.0512(11) 0.0538(11) 0.0016(8) -0.0076(8) -0.0034(8)
C13 0.0621(12) 0.0449(10) 0.0683(12) 0.0062(9) -0.0040(10) -0.0062(9)
C14 0.0538(11) 0.0500(10) 0.0604(11) -0.0078(9) -0.0009(9) -0.0095(8)
C15 0.0530(10) 0.0609(12) 0.0473(10) -0.0025(8) -0.0052(8) -0.0065(9)
C16 0.0544(10) 0.0509(10) 0.0426(9) 0.0036(8) 0.0000(8) -0.0047(8)
C17 0.0880(18) 0.0890(19) 0.0993(19) -0.0145(15) -0.0269(15) -0.0329(15)

loop_
_atom_type_symbol
_atom_type_description
_atom_type_scat_dispersion_real
_atom_type_scat_dispersion_imag
_atom_type_scat_source
O O 0.0106 0.0060 'International Tables Vol C Tables 4.2.6.8 and 6.1.1.4'
F F 0.0171 0.0103 'International Tables Vol C Tables 4.2.6.8 and 6.1.1.4'
N N 0.0061 0.0033 'International Tables Vol C Tables 4.2.6.8 and 6.1.1.4'
C C 0.0033 0.0016 'International Tables Vol C Tables 4.2.6.8 and 6.1.1.4'
H H 0.0000 0.0000 'International Tables Vol C Tables 4.2.6.8 and 6.1.1.4'

loop_
_geom_angle_atom_site_label_1
_geom_angle_atom_site_label_2
_geom_angle_atom_site_label_3
_geom_angle
_geom_angle_site_symmetry_1
_geom_angle_site_symmetry_3
_geom_angle_publ_flag
C14 O1 C17 117.72(18) . . ?
N2 N1 C11 118.11(14) . . ?
N2 N1 C4 112.71(14) . . ?
C11 N1 C4 124.09(14) . . ?
C1 N2 N1 108.70(15) . . ?
N2 C1 C2 119.99(19) . . ?
N2 C1 C3 115.08(17) . . ?
C2 C1 C3 124.89(18) . . ?
F1 C2 F2 107.3(3) . . ?
F1 C2 F3 107.9(3) . . ?
F2 C2 F3 102.0(2) . . ?
F1 C2 C1 115.1(2) . . ?
F2 C2 C1 111.8(3) . . ?
F3 C2 C1 111.9(2) . . ?
C1 C3 C4 101.54(14) . . ?
C1 C3 H3A 111.5 . . ?
C4 C3 H3A 111.5 . . ?
C1 C3 H3B 111.5 . . ?
C4 C3 H3B 111.5 . . ?
H3A C3 H3B 109.3 . . ?
N1 C4 C5 113.59(14) . . ?
N1 C4 C3 101.25(14) . . ?
C5 C4 C3 112.80(15) . . ?
N1 C4 H4 109.6 . . ?
C5 C4 H4 109.6 . . ?
C3 C4 H4 109.6 . . ?
C10 C5 C6 118.70(19) . . ?
C10 C5 C4 121.24(17) . . ?
C6 C5 C4 120.02(17) . . ?
C5 C6 C7 120.1(2) . . ?
C5 C6 H6 119.9 . . ?
C7 C6 H6 119.9 . . ?
C8 C7 C6 120.7(2) . . ?
C8 C7 H7 119.6 . . ?
C6 C7 H7 119.6 . . ?
C7 C8 C9 119.6(2) . . ?
C7 C8 H8 120.2 . . ?
C9 C8 H8 120.2 . . ?
C8 C9 C10 120.5(2) . . ?
C8 C9 H9 119.7 . . ?
C10 C9 H9 119.7 . . ?
C5 C10 C9 120.2(2) . . ?
C5 C10 H10 119.9 . . ?
C9 C10 H10 119.9 . . ?
C12 C11 C16 118.78(16) . . ?
C12 C11 N1 120.34(16) . . ?
C16 C11 N1 120.83(16) . . ?
C13 C12 C11 120.24(18) . . ?
C13 C12 H12 119.9 . . ?
C11 C12 H12 119.9 . . ?
C14 C13 C12 120.99(19) . . ?
C14 C13 H13 119.5 . . ?
C12 C13 H13 119.5 . . ?
O1 C14 C13 116.11(18) . . ?
O1 C14 C15 124.82(18) . . ?
C13 C14 C15 119.07(17) . . ?
C14 C15 C16 120.34(17) . . ?
C14 C15 H15 119.8 . . ?
C16 C15 H15 119.8 . . ?
C15 C16 C11 120.58(18) . . ?
C15 C16 H16 119.7 . . ?
C11 C16 H16 119.7 . . ?
O1 C17 H17A 109.5 . . ?
O1 C17 H17B 109.5 . . ?
H17A C17 H17B 109.5 . . ?
O1 C17 H17C 109.5 . . ?
H17A C17 H17C 109.5 . . ?
H17B C17 H17C 109.5 . . ?

loop_
_geom_bond_atom_site_label_1
_geom_bond_atom_site_label_2
_geom_bond_distance
_geom_bond_site_symmetry_2
_geom_bond_publ_flag
O1 C14 1.369(2) . ?
O1 C17 1.419(3) . ?
F1 C2 1.269(3) . ?
F2 C2 1.306(4) . ?
F3 C2 1.316(3) . ?
N1 N2 1.359(2) . ?
N1 C11 1.412(2) . ?
N1 C4 1.485(2) . ?
N2 C1 1.276(2) . ?
C1 C2 1.474(3) . ?
C1 C3 1.489(3) . ?
C3 C4 1.546(3) . ?
C3 H3A 0.9900 . ?
C3 H3B 0.9900 . ?
C4 C5 1.505(2) . ?
C4 H4 1.0000 . ?
C5 C10 1.382(3) . ?
C5 C6 1.384(3) . ?
C6 C7 1.387(3) . ?
C6 H6 0.9500 . ?
C7 C8 1.364(4) . ?
C7 H7 0.9500 . ?
C8 C9 1.364(4) . ?
C8 H8 0.9500 . ?
C9 C10 1.389(3) . ?
C9 H9 0.9500 . ?
C10 H10 0.9500 . ?
C11 C12 1.387(3) . ?
C11 C16 1.388(2) . ?
C12 C13 1.382(3) . ?
C12 H12 0.9500 . ?
C13 C14 1.377(3) . ?
C13 H13 0.9500 . ?
C14 C15 1.382(3) . ?
C15 C16 1.385(3) . ?
C15 H15 0.9500 . ?
C16 H16 0.9500 . ?
C17 H17A 0.9800 . ?
C17 H17B 0.9800 . ?
C17 H17C 0.9800 . ?

loop_
_geom_torsion_atom_site_label_1
_geom_torsion_atom_site_label_2
_geom_torsion_atom_site_label_3
_geom_torsion_atom_site_label_4
_geom_torsion
_geom_torsion_site_symmetry_1
_geom_torsion_site_symmetry_2
_geom_torsion_site_symmetry_3
_geom_torsion_site_symmetry_4
_geom_torsion_publ_flag
C11 N1 N2 C1 -162.41(16) . . . . ?
C4 N1 N2 C1 -6.6(2) . . . . ?
N1 N2 C1 C2 -176.5(2) . . . . ?
N1 N2 C1 C3 1.2(2) . . . . ?
N2 C1 C2 F1 -3.6(4) . . . . ?
C3 C1 C2 F1 179.0(3) . . . . ?
N2 C1 C2 F2 -126.4(3) . . . . ?
C3 C1 C2 F2 56.2(3) . . . . ?
N2 C1 C2 F3 120.0(3) . . . . ?
C3 C1 C2 F3 -57.4(4) . . . . ?
N2 C1 C3 C4 4.2(2) . . . . ?
C2 C1 C3 C4 -178.3(2) . . . . ?
N2 N1 C4 C5 129.90(16) . . . . ?
C11 N1 C4 C5 -76.0(2) . . . . ?
N2 N1 C4 C3 8.70(19) . . . . ?
C11 N1 C4 C3 162.84(16) . . . . ?
C1 C3 C4 N1 -7.08(18) . . . . ?
C1 C3 C4 C5 -128.84(17) . . . . ?
N1 C4 C5 C10 -44.1(2) . . . . ?
C3 C4 C5 C10 70.4(2) . . . . ?
N1 C4 C5 C6 138.00(17) . . . . ?
C3 C4 C5 C6 -107.5(2) . . . . ?
C10 C5 C6 C7 -0.6(3) . . . . ?
C4 C5 C6 C7 177.36(19) . . . . ?
C5 C6 C7 C8 0.5(4) . . . . ?
C6 C7 C8 C9 0.1(4) . . . . ?
C7 C8 C9 C10 -0.5(4) . . . . ?
C6 C5 C10 C9 0.2(3) . . . . ?
C4 C5 C10 C9 -177.7(2) . . . . ?
C8 C9 C10 C5 0.3(4) . . . . ?
N2 N1 C11 C12 172.76(17) . . . . ?
C4 N1 C11 C12 19.9(3) . . . . ?
N2 N1 C11 C16 -9.8(2) . . . . ?
C4 N1 C11 C16 -162.62(16) . . . . ?
C16 C11 C12 C13 -0.6(3) . . . . ?
N1 C11 C12 C13 176.98(18) . . . . ?
C11 C12 C13 C14 -0.2(3) . . . . ?
C17 O1 C14 C13 180.0(2) . . . . ?
C17 O1 C14 C15 0.8(3) . . . . ?
C12 C13 C14 O1 -178.71(19) . . . . ?
C12 C13 C14 C15 0.5(3) . . . . ?
O1 C14 C15 C16 179.06(19) . . . . ?
C13 C14 C15 C16 -0.1(3) . . . . ?
C14 C15 C16 C11 -0.7(3) . . . . ?
C12 C11 C16 C15 1.0(3) . . . . ?
N1 C11 C16 C15 -176.55(17) . . . . ?
